data_7251667
loop_
_publ_author_name
'Liu, Chen-Yang'
'Zhang, Qing-Yun'
'Zhan, Cai-Xia'
'Cao, Chen'
'Zhong, Fu-Hui'
'Zheng, Xiao-Yue'
'Peng, Yan'
'Liu, Sui-Jun'
'Hu, Zhao-Bo'
'Wen, He-Rui'

_publ_section_title
;
 Substituent effect on the synthesis and magnetic properties of carboxylic
 acid ligand coordinated dysprosium complexes
;
_journal_issue 14
_journal_name_full CrystEngComm
_journal_page_first 2243
_journal_page_last 2249
_journal_paper_doi 10.1039/D5CE01195G
_journal_volume 28
_journal_year 2026
_chemical_formula_moiety '2(C70 H46 Dy2 N8 O12), 4(C3 H7 N O)'
_chemical_formula_sum 'C152 H120 Dy4 N20 O28'
_chemical_formula_weight 3324.67
_space_group_crystal_system monoclinic
_space_group_IT_number 15
_space_group_name_Hall '-I 2ya'
_space_group_name_H-M_alt 'I 1 2/a 1'
_atom_sites_solution_hydrogens geom
_atom_sites_solution_primary iterative
_audit_block_doi 10.5517/ccdc.csd.cc2px0tg
_audit_creation_date 2025-10-21
_audit_creation_method
;
Olex2 1.5
(compiled 2025.07.13 svn.rb7424aed for OlexSys, GUI svn.r7314)
;
_audit_update_record
;
2025-11-01 deposited with the CCDC.	2026-02-10 downloaded from the CCDC.
;
_cell_angle_alpha 90
_cell_angle_beta 91.703(4)
_cell_angle_gamma 90
_cell_formula_units_Z 4
_cell_length_a 31.1367(13)
_cell_length_b 13.3057(7)
_cell_length_c 32.8861(15)
_cell_measurement_reflns_used 8591
_cell_measurement_temperature 293(2)
_cell_measurement_theta_max 30.2620
_cell_measurement_theta_min 2.0730
_cell_volume 13618.5(11)
_computing_cell_refinement 'CrysAlisPro 1.171.42.92a (Rigaku OD, 2023)'
_computing_data_collection 'CrysAlisPro 1.171.42.92a (Rigaku OD, 2023)'
_computing_data_reduction 'CrysAlisPro 1.171.42.92a (Rigaku OD, 2023)'
_computing_molecular_graphics 'Olex2 1.5 (Dolomanov et al., 2009)'
_computing_publication_material 'Olex2 1.5 (Dolomanov et al., 2009)'
_computing_structure_refinement 'SHELXL 2019/2 (Sheldrick, 2015)'
_computing_structure_solution 'olex2.solve 1.5 (Bourhis et al., 2015)'
_diffrn_ambient_temperature 293(2)
_diffrn_detector 'Hybrid Pixel Array Detector'
_diffrn_detector_area_resol_mean 10.0000
_diffrn_detector_type HyPix
_diffrn_measured_fraction_theta_full 0.995
_diffrn_measured_fraction_theta_max 0.788
_diffrn_measurement_details
;
List of Runs (angles in degrees, time in seconds):

  # Type    Start    End  Width  t~exp~   \w     \q     \k     \f   Frames
#--------------------------------------------------------------------------
  1  \w     -6.00  37.00   0.50    1.50    --    4.91 -99.00 -60.00   86
  2  \w     -9.00  16.00   0.50    1.50    --   -5.92 -99.00  90.00   50
  3  \w    -79.00 -10.00   0.50    1.50    --   -5.92 -37.00 150.00  138
  4  \w     -7.00  61.00   0.50    1.50    --    4.91  37.00  60.00  136
;
_diffrn_measurement_device 'four-circle diffractometer'
_diffrn_measurement_device_type 'XtaLAB Synergy R, HyPix'
_diffrn_measurement_method '\w scans'
_diffrn_orient_matrix_type 'CrysAlisPro convention (1999,Acta A55,543-557)'
_diffrn_orient_matrix_UB_11 0.0045905000
_diffrn_orient_matrix_UB_12 0.0379294000
_diffrn_orient_matrix_UB_13 0.0146525000
_diffrn_orient_matrix_UB_21 -0.0031925000
_diffrn_orient_matrix_UB_22 0.0373626000
_diffrn_orient_matrix_UB_23 -0.0151605000
_diffrn_orient_matrix_UB_31 -0.0220948000
_diffrn_orient_matrix_UB_32 0.0024855000
_diffrn_orient_matrix_UB_33 0.0045919000
_diffrn_radiation_monochromator mirror
_diffrn_radiation_probe x-ray
_diffrn_radiation_type 'Mo K\a'
_diffrn_radiation_wavelength 0.71073
_diffrn_reflns_av_R_equivalents 0.0695
_diffrn_reflns_av_unetI/netI 0.0965
_diffrn_reflns_Laue_measured_fraction_full 0.995
_diffrn_reflns_Laue_measured_fraction_max 0.788
_diffrn_reflns_limit_h_max 40
_diffrn_reflns_limit_h_min -35
_diffrn_reflns_limit_k_max 19
_diffrn_reflns_limit_k_min -17
_diffrn_reflns_limit_l_max 45
_diffrn_reflns_limit_l_min -42
_diffrn_reflns_number 47918
_diffrn_reflns_point_group_measured_fraction_full 0.995
_diffrn_reflns_point_group_measured_fraction_max 0.788
_diffrn_reflns_theta_full 25.242
_diffrn_reflns_theta_max 31.046
_diffrn_reflns_theta_min 2.063
_diffrn_source 'micro-focus sealed X-ray tube'
_diffrn_source_type 'Mova (Mo) X-ray Source'
_exptl_absorpt_coefficient_mu 2.254
_exptl_absorpt_correction_T_max 1.00000
_exptl_absorpt_correction_T_min 0.53229
_exptl_absorpt_correction_type multi-scan
_exptl_absorpt_process_details
;
CrysAlisPro 1.171.42.92a (Rigaku Oxford Diffraction, 2023)
Empirical absorption correction using spherical harmonics,
implemented in SCALE3 ABSPACK scaling algorithm.
;
_exptl_crystal_colour 'clear light colourless'
_exptl_crystal_colour_lustre clear
_exptl_crystal_colour_modifier light
_exptl_crystal_colour_primary colourless
_exptl_crystal_density_diffrn 1.622
_exptl_crystal_description block
_exptl_crystal_F_000 6640
_exptl_crystal_recrystallization_method 'Re-crystallisation from solvent'
_exptl_crystal_size_max 0.1
_exptl_crystal_size_mid 0.1
_exptl_crystal_size_min 0.1
_refine_diff_density_max 1.051
_refine_diff_density_min -0.577
_refine_diff_density_rms 0.133
_refine_ls_extinction_method none
_refine_ls_goodness_of_fit_ref 1.024
_refine_ls_hydrogen_treatment constr
_refine_ls_matrix_type full
_refine_ls_number_parameters 923
_refine_ls_number_reflns 17183
_refine_ls_number_restraints 64
_refine_ls_restrained_S_all 1.028
_refine_ls_R_factor_all 0.1146
_refine_ls_R_factor_gt 0.0600
_refine_ls_shift/su_max 0.003
_refine_ls_shift/su_mean 0.000
_refine_ls_structure_factor_coef Fsqd
_refine_ls_weighting_details 'w=1/[\s^2^(Fo^2^)+(0.0404P)^2^+69.6593P] where P=(Fo^2^+2Fc^2^)/3'
_refine_ls_weighting_scheme calc
_refine_ls_wR_factor_gt 0.1173
_refine_ls_wR_factor_ref 0.1301
_reflns_Friedel_coverage 0.000
_reflns_number_gt 10307
_reflns_number_total 17183
_reflns_threshold_expression 'I > 2\s(I)'
_cod_data_source_file d5ce01195g2.cif
_cod_data_source_block ha_py_auto
_cod_depositor_comments 'Adding full bibliography for 7251667--7251669.cif.'
_cod_database_code 7251667
_shelx_shelxl_version_number 2019/2
_shelx_space_group_comment
;
The symmetry employed for this shelxl refinement is uniquely defined
by the following loop, which should always be used as a source of
symmetry information in preference to the above space-group names.
They are only intended as comments.
;
_shelx_estimated_absorpt_t_max 0.806
_shelx_estimated_absorpt_t_min 0.806
_olex2_refinement_description
;
1. Fixed Uiso
 At 1.2 times of:
  All C(H) groups
 At 1.5 times of:
  All C(H,H,H) groups
2. Restrained distances
 C71-O13
 1.2164 with sigma of 0.02
 O14-C76
 1.2164 with sigma of 0.02
 C72-C73
 2.4848 with sigma of 0.02
 C74-C75
 2.4848 with sigma of 0.02
3. Uiso/Uaniso restraints and constraints
Uanis(C72) \\sim Ueq, Uanis(C71) \\sim Ueq, Uanis(N9) \\sim Ueq, Uanis(C73)
\\sim Ueq, Uanis(O13) \\sim Ueq: with sigma of 0.02 and sigma for terminal
atoms of 0.03
Uanis(O14) \\sim Ueq, Uanis(N10) \\sim Ueq, Uanis(C75) \\sim Ueq, Uanis(C74)
\\sim Ueq, Uanis(C76) \\sim Ueq: with sigma of 0.02 and sigma for terminal
atoms of 0.03
4.a Aromatic/amide H refined with riding coordinates:
 C10(H10), C43(H43), C3(H3), C1(H1), C36(H36), C45(H45), C2(H2), C38(H38),
 C37(H37), C44(H44), C49(H49), C48(H48), C12(H12), C28(H28), C13(H13), C11(H11),
  C35(H35), C14(H14), C66(H66), C24(H24), C34(H34), C56(H56), C52(H52),
 C59(H59), C55(H55), C25(H25), C27(H27), C21(H21), C67(H67), C17(H17), C31(H31),
  C63(H63), C69(H69), C70(H70), C32(H32), C26(H26), C54(H54), C68(H68),
 C60(H60), C33(H33), C20(H20), C62(H62), C61(H61), C18(H18), C53(H53), C19(H19),
  C71(H71), C76(H76)
4.b Idealised Me refined as rotating group:
 C75(H75A,H75B,H75C), C74(H74A,H74B,H74C), C72(H72A,H72B,H72C), C73(H73A,H73B,
 H73C)
;
_olex2_submission_special_instructions 'No special instructions were received'
_oxdiff_exptl_absorpt_empirical_details
;
Empirical correction (ABSPACK) includes:
- Absorption correction using spherical harmonics
- Frame scaling
;
_oxdiff_exptl_absorpt_empirical_full_max 2.007
_oxdiff_exptl_absorpt_empirical_full_min 0.562

loop_
_space_group_symop_operation_xyz
'x, y, z'
'-x+1/2, y, -z'
'x+1/2, y+1/2, z+1/2'
'-x+1, y+1/2, -z+1/2'
'-x, -y, -z'
'x-1/2, -y, z'
'-x+1/2, -y+1/2, -z+1/2'
'x, -y+1/2, z+1/2'

loop_
_atom_site_label
_atom_site_type_symbol
_atom_site_fract_x
_atom_site_fract_y
_atom_site_fract_z
_atom_site_U_iso_or_equiv
_atom_site_adp_type
_atom_site_occupancy
_atom_site_site_symmetry_order
_atom_site_calc_flag
_atom_site_refinement_flags_posn
_atom_site_refinement_flags_adp
_atom_site_refinement_flags_occupancy
_atom_site_disorder_assembly
_atom_site_disorder_group
Dy1 Dy 0.69046(2) 0.32289(2) 0.74093(2) 0.03563(8) Uani 1 1 d . . . . .
Dy2 Dy 0.49036(2) 0.06935(2) 0.55430(2) 0.03896(9) Uani 1 1 d . . . . .
O6 O 0.82413(15) 0.3439(4) 0.74013(15) 0.0515(12) Uani 1 1 d . . . . .
O3 O 0.72688(13) 0.3206(4) 0.80231(14) 0.0496(12) Uani 1 1 d . . . . .
N6 N 0.53944(15) 0.0647(4) 0.62020(15) 0.0359(11) Uani 1 1 d . . . . .
O4 O 0.79272(14) 0.2668(4) 0.81761(14) 0.0479(12) Uani 1 1 d . . . . .
O9 O 0.55944(15) 0.0759(4) 0.53131(14) 0.0555(13) Uani 1 1 d . . . . .
O10 O 0.57033(14) 0.0203(4) 0.46810(14) 0.0496(12) Uani 1 1 d . . . . .
O7 O 0.43408(15) 0.1964(4) 0.55458(15) 0.0534(12) Uani 1 1 d . . . . .
O12 O 0.49498(17) 0.0962(4) 0.42172(15) 0.0573(13) Uani 1 1 d . . . . .
O8 O 0.49840(15) 0.2425(4) 0.57588(14) 0.0516(12) Uani 1 1 d . . . . .
N2 N 0.62677(15) 0.3152(4) 0.79057(15) 0.0374(12) Uani 1 1 d . . . . .
O2 O 0.67609(16) 0.4951(4) 0.75734(17) 0.0578(13) Uani 1 1 d . . . . .
O1 O 0.67595(16) 0.4591(4) 0.69198(16) 0.0574(13) Uani 1 1 d . . . . .
N1 N 0.61555(15) 0.3076(4) 0.70895(15) 0.0391(12) Uani 1 1 d . . . . .
O5 O 0.75664(15) 0.3878(4) 0.72728(17) 0.0624(14) Uani 1 1 d . . . . .
N8 N 0.54922(19) 0.0535(4) 0.76668(17) 0.0486(14) Uani 1 1 d . . . . .
N7 N 0.4586(2) 0.0562(4) 0.76861(17) 0.0504(15) Uani 1 1 d . . . . .
N5 N 0.45267(15) 0.0638(4) 0.62191(16) 0.0412(12) Uani 1 1 d . . . . .
C41 C 0.52151(18) 0.0602(4) 0.65723(18) 0.0346(13) Uani 1 1 d . . . . .
O11 O 0.48697(16) 0.1218(5) 0.48724(16) 0.0656(15) Uani 1 1 d . . . . .
C42 C 0.5466(2) 0.0558(4) 0.69355(19) 0.0372(14) Uani 1 1 d . . . . .
C9 C 0.58581(17) 0.3104(4) 0.77522(18) 0.0322(13) Uani 1 1 d . . . . .
C5 C 0.57985(17) 0.3075(4) 0.73117(18) 0.0327(13) Uani 1 1 d . . . . .
N3 N 0.46170(16) 0.3031(4) 0.72143(19) 0.0511(15) Uani 1 1 d . . . . .
C40 C 0.47491(18) 0.0613(4) 0.65770(18) 0.0348(13) Uani 1 1 d . . . . .
C7 C 0.50715(18) 0.3047(5) 0.7816(2) 0.0392(15) Uani 1 1 d . . . . .
N4 N 0.47303(17) 0.3016(4) 0.80683(19) 0.0523(15) Uani 1 1 d . . . . .
C47 C 0.5246(2) 0.0552(4) 0.73203(19) 0.0379(14) Uani 1 1 d . . . . .
C8 C 0.55007(19) 0.3059(5) 0.8003(2) 0.0394(14) Uani 1 1 d . . . . .
C6 C 0.50120(18) 0.3045(4) 0.7391(2) 0.0390(15) Uani 1 1 d . . . . .
C46 C 0.4800(2) 0.0575(4) 0.73283(19) 0.0396(15) Uani 1 1 d . . . . .
C39 C 0.45403(19) 0.0614(5) 0.69516(19) 0.0383(14) Uani 1 1 d . . . . .
C10 C 0.5570(2) 0.3084(5) 0.8426(2) 0.0466(16) Uani 1 1 d . . . . .
H10 H 0.534105 0.307564 0.860044 0.056 Uiso 1 1 calc R U . . .
C43 C 0.5909(2) 0.0538(5) 0.6914(2) 0.0454(16) Uani 1 1 d . . . . .
H43 H 0.608009 0.051893 0.715052 0.055 Uiso 1 1 calc R U . . .
C4 C 0.53817(19) 0.3050(5) 0.71363(19) 0.0369(14) Uani 1 1 d . . . . .
C3 C 0.5341(2) 0.3047(5) 0.6714(2) 0.0462(17) Uani 1 1 d . . . . .
H3 H 0.506966 0.303279 0.658758 0.055 Uiso 1 1 calc R U . . .
C29 C 0.7965(2) 0.3998(5) 0.7235(2) 0.0457(16) Uani 1 1 d . . . . .
C1 C 0.6103(2) 0.3072(5) 0.6684(2) 0.0451(16) Uani 1 1 d . . . . .
H1 H 0.634539 0.307413 0.652596 0.054 Uiso 1 1 calc R U . . .
C36 C 0.4099(2) 0.0671(5) 0.6226(2) 0.0473(16) Uani 1 1 d . . . . .
H36 H 0.394408 0.068481 0.597960 0.057 Uiso 1 1 calc R U . . .
C45 C 0.58259(19) 0.0598(5) 0.6192(2) 0.0445(16) Uani 1 1 d . . . . .
H45 H 0.595256 0.059892 0.593908 0.053 Uiso 1 1 calc R U . . .
C2 C 0.5698(2) 0.3066(6) 0.6488(2) 0.0520(18) Uani 1 1 d . . . . .
H2 H 0.567428 0.307462 0.620526 0.062 Uiso 1 1 calc R U . . .
C38 C 0.4095(2) 0.0652(5) 0.6940(2) 0.0508(17) Uani 1 1 d . . . . .
H38 H 0.394747 0.065285 0.718223 0.061 Uiso 1 1 calc R U . . .
C23 C 0.76240(19) 0.3893(6) 0.8599(2) 0.0449(16) Uani 1 1 d . . . . .
C22 C 0.7601(2) 0.3205(5) 0.8244(2) 0.0413(15) Uani 1 1 d . . . . .
C15 C 0.6758(2) 0.5227(6) 0.7202(3) 0.0490(17) Uani 1 1 d . . . . .
C37 C 0.3874(2) 0.0686(6) 0.6582(2) 0.0546(19) Uani 1 1 d . . . . .
H37 H 0.357536 0.071898 0.657492 0.065 Uiso 1 1 calc R U . . .
C50 C 0.4592(2) 0.2633(5) 0.5674(2) 0.0457(16) Uani 1 1 d . . . . .
C64 C 0.4844(2) 0.1510(5) 0.4507(2) 0.0451(16) Uani 1 1 d . . . . .
C51 C 0.4435(2) 0.3680(6) 0.5720(2) 0.0520(18) Uani 1 1 d . . . . .
C44 C 0.6093(2) 0.0547(6) 0.6537(2) 0.0510(18) Uani 1 1 d . . . . .
H44 H 0.638942 0.051873 0.651546 0.061 Uiso 1 1 calc R U . . .
C49 C 0.5283(3) 0.0520(6) 0.8005(2) 0.0555(19) Uani 1 1 d . . . . .
H49 H 0.543984 0.049966 0.824986 0.067 Uiso 1 1 calc R U . . .
C48 C 0.4841(3) 0.0531(5) 0.8017(2) 0.058(2) Uani 1 1 d . . . . .
H48 H 0.471519 0.051712 0.826972 0.069 Uiso 1 1 calc R U . . .
C30 C 0.8108(2) 0.4847(5) 0.6978(2) 0.0457(16) Uani 1 1 d . . . . .
C12 C 0.6322(2) 0.3154(5) 0.83098(19) 0.0455(16) Uani 1 1 d . . . . .
H12 H 0.659983 0.318064 0.842025 0.055 Uiso 1 1 calc R U . . .
C57 C 0.5792(2) 0.0749(6) 0.4985(2) 0.0460(16) Uani 1 1 d . . . . .
C28 C 0.7892(2) 0.3704(7) 0.8926(2) 0.061(2) Uani 1 1 d . . . . .
H28 H 0.806523 0.313468 0.892885 0.073 Uiso 1 1 calc R U . . .
C13 C 0.4292(2) 0.3000(5) 0.7463(3) 0.057(2) Uani 1 1 d . . . . .
H13 H 0.401462 0.298200 0.735094 0.069 Uiso 1 1 calc R U . . .
C11 C 0.5981(2) 0.3119(6) 0.8573(2) 0.0525(18) Uani 1 1 d . . . . .
H11 H 0.603605 0.312005 0.885217 0.063 Uiso 1 1 calc R U . . .
C16 C 0.6783(2) 0.6333(6) 0.7107(3) 0.0546(19) Uani 1 1 d . . . . .
C35 C 0.8538(2) 0.5005(6) 0.6918(2) 0.0544(19) Uani 1 1 d . . . . .
H35 H 0.874179 0.457735 0.703719 0.065 Uiso 1 1 calc R U . . .
C58 C 0.6159(2) 0.1463(6) 0.4951(2) 0.0537(19) Uani 1 1 d . . . . .
C14 C 0.4346(2) 0.2994(6) 0.7885(3) 0.057(2) Uani 1 1 d . . . . .
H14 H 0.410332 0.297300 0.804303 0.068 Uiso 1 1 calc R U . . .
C65 C 0.4655(2) 0.2522(6) 0.4415(2) 0.0541(19) Uani 1 1 d . . . . .
C66 C 0.4461(2) 0.2685(7) 0.4034(3) 0.066(2) Uani 1 1 d . . . . .
H66 H 0.446662 0.218898 0.383505 0.079 Uiso 1 1 calc R U . . .
C24 C 0.7365(2) 0.4746(7) 0.8598(3) 0.065(2) Uani 1 1 d . . . . .
H24 H 0.718284 0.488304 0.837605 0.078 Uiso 1 1 calc R U . . .
C34 C 0.8668(3) 0.5809(7) 0.6678(3) 0.075(3) Uani 1 1 d . . . . .
H34 H 0.895915 0.592229 0.664247 0.090 Uiso 1 1 calc R U . . .
C56 C 0.4700(3) 0.4434(6) 0.5857(2) 0.066(2) Uani 1 1 d . . . . .
H56 H 0.497990 0.428648 0.594428 0.079 Uiso 1 1 calc R U . . .
C52 C 0.4014(3) 0.3919(7) 0.5603(3) 0.076(3) Uani 1 1 d . . . . .
H52 H 0.382534 0.340729 0.552530 0.091 Uiso 1 1 calc R U . . .
C59 C 0.6475(2) 0.1307(7) 0.4675(3) 0.073(2) Uani 1 1 d . . . . .
H59 H 0.645318 0.075769 0.450016 0.087 Uiso 1 1 calc R U . . .
C55 C 0.4552(3) 0.5433(7) 0.5868(3) 0.075(3) Uani 1 1 d . . . . .
H55 H 0.473400 0.594460 0.595869 0.090 Uiso 1 1 calc R U . . .
C25 C 0.7379(3) 0.5388(8) 0.8928(3) 0.092(3) Uani 1 1 d . . . . .
H25 H 0.720199 0.595060 0.893135 0.111 Uiso 1 1 calc R U . . .
C27 C 0.7906(3) 0.4360(9) 0.9257(3) 0.088(3) Uani 1 1 d . . . . .
H27 H 0.808654 0.422811 0.948050 0.106 Uiso 1 1 calc R U . . .
C21 C 0.6861(3) 0.7022(6) 0.7411(3) 0.075(3) Uani 1 1 d . . . . .
H21 H 0.688204 0.681140 0.768038 0.090 Uiso 1 1 calc R U . . .
C67 C 0.4262(3) 0.3586(10) 0.3957(4) 0.097(4) Uani 1 1 d . . . . .
H67 H 0.412851 0.369274 0.370380 0.116 Uiso 1 1 calc R U . . .
C17 C 0.6742(3) 0.6651(7) 0.6712(3) 0.075(3) Uani 1 1 d . . . . .
H17 H 0.668512 0.618511 0.650668 0.090 Uiso 1 1 calc R U . . .
C31 C 0.7812(3) 0.5484(7) 0.6787(3) 0.082(3) Uani 1 1 d . . . . .
H31 H 0.751951 0.538494 0.682229 0.098 Uiso 1 1 calc R U . . .
C63 C 0.6192(3) 0.2293(7) 0.5203(3) 0.083(3) Uani 1 1 d . . . . .
H63 H 0.598116 0.241248 0.539173 0.100 Uiso 1 1 calc R U . . .
C69 C 0.4467(4) 0.4191(8) 0.4610(4) 0.119(5) Uani 1 1 d . . . . .
H69 H 0.447324 0.471302 0.479844 0.143 Uiso 1 1 calc R U . . .
C70 C 0.4673(3) 0.3283(7) 0.4707(3) 0.082(3) Uani 1 1 d . . . . .
H70 H 0.481693 0.319162 0.495577 0.099 Uiso 1 1 calc R U . . .
C32 C 0.7948(3) 0.6262(8) 0.6547(4) 0.104(4) Uani 1 1 d . . . . .
H32 H 0.774612 0.668084 0.641909 0.125 Uiso 1 1 calc R U . . .
C26 C 0.7653(3) 0.5197(9) 0.9249(3) 0.099(4) Uani 1 1 d . . . . .
H26 H 0.766790 0.564364 0.946647 0.119 Uiso 1 1 calc R U . . .
C54 C 0.4142(4) 0.5646(8) 0.5744(3) 0.092(3) Uani 1 1 d . . . . .
H54 H 0.404331 0.630445 0.575593 0.110 Uiso 1 1 calc R U . . .
C68 C 0.4253(4) 0.4323(11) 0.4239(5) 0.127(6) Uani 1 1 d . . . . .
H68 H 0.410500 0.491599 0.418419 0.152 Uiso 1 1 calc R U . . .
C60 C 0.6826(3) 0.1942(11) 0.4648(4) 0.116(4) Uani 1 1 d . . . . .
H60 H 0.704165 0.181810 0.446393 0.139 Uiso 1 1 calc R U . . .
C33 C 0.8374(3) 0.6425(8) 0.6495(3) 0.092(3) Uani 1 1 d . . . . .
H33 H 0.846310 0.695695 0.633438 0.111 Uiso 1 1 calc R U . . .
C20 C 0.6907(4) 0.8026(9) 0.7318(4) 0.106(4) Uani 1 1 d . . . . .
H20 H 0.696118 0.849003 0.752519 0.127 Uiso 1 1 calc R U . . .
C62 C 0.6534(5) 0.2944(9) 0.5175(4) 0.120(4) Uani 1 1 d . . . . .
H62 H 0.655438 0.350770 0.534221 0.144 Uiso 1 1 calc R U . . .
C61 C 0.6844(5) 0.2749(13) 0.4899(5) 0.143(6) Uani 1 1 d . . . . .
H61 H 0.707602 0.318733 0.488263 0.172 Uiso 1 1 calc R U . . .
C18 C 0.6785(3) 0.7652(9) 0.6615(4) 0.103(4) Uani 1 1 d . . . . .
H18 H 0.675479 0.786398 0.634660 0.124 Uiso 1 1 calc R U . . .
C53 C 0.3870(4) 0.4900(8) 0.5601(4) 0.100(4) Uani 1 1 d . . . . .
H53 H 0.359457 0.505545 0.550406 0.121 Uiso 1 1 calc R U . . .
C19 C 0.6875(3) 0.8340(9) 0.6923(6) 0.114(5) Uani 1 1 d . . . . .
H19 H 0.691254 0.901510 0.685988 0.137 Uiso 1 1 calc R U . . .
N10 N 0.3306(3) 0.2184(10) 0.4917(4) 0.119(3) Uani 1 1 d . U . . .
C71 C 0.7057(7) 0.4276(15) 0.6040(6) 0.175(7) Uani 1 1 d D U . . .
H71 H 0.702744 0.384213 0.625932 0.210 Uiso 1 1 calc R U . . .
N9 N 0.7466(6) 0.4399(15) 0.5851(6) 0.194(6) Uani 1 1 d . U . . .
C75 C 0.3616(5) 0.1571(13) 0.4713(6) 0.184(7) Uani 1 1 d D U . . .
H75A H 0.350022 0.137202 0.445126 0.275 Uiso 1 1 calc R U . . .
H75B H 0.367940 0.098344 0.487315 0.275 Uiso 1 1 calc R U . . .
H75C H 0.387472 0.195013 0.467840 0.275 Uiso 1 1 calc R U . . .
C74 C 0.3174(6) 0.3077(14) 0.4731(7) 0.244(11) Uani 1 1 d D U . . .
H74A H 0.338887 0.329489 0.454743 0.367 Uiso 1 1 calc R U . . .
H74B H 0.313477 0.358215 0.493512 0.367 Uiso 1 1 calc R U . . .
H74C H 0.290769 0.296849 0.458317 0.367 Uiso 1 1 calc R U . . .
C72 C 0.7565(6) 0.5002(16) 0.5509(6) 0.218(10) Uani 1 1 d D U . . .
H72A H 0.730367 0.520183 0.536996 0.327 Uiso 1 1 calc R U . . .
H72B H 0.773853 0.462252 0.532800 0.327 Uiso 1 1 calc R U . . .
H72C H 0.771992 0.558860 0.559978 0.327 Uiso 1 1 calc R U . . .
C73 C 0.7845(7) 0.3782(16) 0.6056(6) 0.248(11) Uani 1 1 d D U . . .
H73A H 0.773867 0.340391 0.628013 0.372 Uiso 1 1 calc R U . . .
H73B H 0.806490 0.423508 0.615209 0.372 Uiso 1 1 calc R U . . .
H73C H 0.796129 0.333071 0.585981 0.372 Uiso 1 1 calc R U . . .
O14 O 0.2965(7) 0.2449(17) 0.5443(7) 0.314(11) Uani 1 1 d D U . . .
C76 C 0.3223(7) 0.1812(17) 0.5284(8) 0.210(10) Uani 1 1 d D U . . .
H76 H 0.332836 0.122112 0.539980 0.251 Uiso 1 1 calc R U . . .
O13 O 0.6765(6) 0.4737(16) 0.5911(6) 0.285(10) Uani 1 1 d D U . . .

loop_
_atom_site_aniso_label
_atom_site_aniso_U_11
_atom_site_aniso_U_22
_atom_site_aniso_U_33
_atom_site_aniso_U_23
_atom_site_aniso_U_13
_atom_site_aniso_U_12
Dy1 0.03047(14) 0.03774(17) 0.03864(17) -0.00405(14) 0.00045(11) 0.00188(13)
Dy2 0.04153(16) 0.04365(19) 0.03174(16) -0.00169(14) 0.00195(12) -0.00593(14)
O6 0.058(3) 0.040(3) 0.057(3) 0.002(2) 0.003(2) -0.002(2)
O3 0.040(2) 0.058(3) 0.050(3) -0.013(2) -0.012(2) 0.001(2)
N6 0.041(3) 0.033(3) 0.033(3) -0.003(2) -0.003(2) -0.002(2)
O4 0.043(2) 0.054(3) 0.047(3) -0.012(2) 0.000(2) 0.011(2)
O9 0.052(3) 0.078(4) 0.037(3) -0.002(3) 0.006(2) -0.009(3)
O10 0.047(3) 0.061(3) 0.040(3) -0.009(2) 0.003(2) -0.011(2)
O7 0.057(3) 0.046(3) 0.057(3) -0.001(2) -0.005(2) 0.002(2)
O12 0.078(3) 0.044(3) 0.050(3) -0.003(2) -0.003(3) 0.001(3)
O8 0.055(3) 0.048(3) 0.051(3) -0.003(2) -0.011(2) -0.004(2)
N2 0.033(2) 0.044(3) 0.035(3) 0.001(2) 0.004(2) -0.003(2)
O2 0.058(3) 0.049(3) 0.067(4) 0.003(3) 0.019(3) 0.005(2)
O1 0.063(3) 0.045(3) 0.064(3) 0.001(3) -0.007(3) -0.006(2)
N1 0.039(3) 0.039(3) 0.039(3) -0.006(2) 0.000(2) 0.005(2)
O5 0.045(3) 0.060(3) 0.082(4) -0.007(3) 0.018(3) -0.010(2)
N8 0.066(4) 0.042(4) 0.037(3) -0.001(3) -0.002(3) 0.005(3)
N7 0.072(4) 0.040(3) 0.040(3) -0.003(3) 0.019(3) -0.003(3)
N5 0.033(3) 0.046(3) 0.045(3) -0.003(3) 0.008(2) -0.006(2)
C41 0.041(3) 0.027(3) 0.036(3) 0.001(3) 0.004(3) -0.003(3)
O11 0.064(3) 0.083(4) 0.049(3) 0.015(3) -0.001(3) -0.005(3)
C42 0.046(3) 0.026(3) 0.040(4) 0.002(3) 0.004(3) 0.002(3)
C9 0.032(3) 0.027(3) 0.038(3) -0.004(3) -0.002(2) 0.002(2)
C5 0.032(3) 0.026(3) 0.040(3) 0.000(3) -0.001(2) 0.004(2)
N3 0.036(3) 0.043(4) 0.074(4) 0.001(3) -0.004(3) -0.005(2)
C40 0.040(3) 0.029(3) 0.036(3) 0.001(3) 0.007(3) -0.005(3)
C7 0.033(3) 0.029(3) 0.056(4) 0.000(3) 0.002(3) -0.003(2)
N4 0.043(3) 0.044(4) 0.072(4) -0.002(3) 0.017(3) 0.002(3)
C47 0.049(4) 0.025(3) 0.040(4) 0.000(3) 0.004(3) -0.001(3)
C8 0.042(3) 0.033(4) 0.044(4) -0.001(3) 0.005(3) -0.002(3)
C6 0.031(3) 0.027(3) 0.059(4) -0.003(3) 0.002(3) -0.002(2)
C46 0.059(4) 0.022(3) 0.038(4) -0.002(3) 0.014(3) 0.000(3)
C39 0.044(3) 0.030(3) 0.042(4) -0.006(3) 0.009(3) -0.004(3)
C10 0.048(4) 0.045(4) 0.048(4) -0.003(3) 0.012(3) -0.007(3)
C43 0.045(4) 0.048(4) 0.043(4) 0.008(3) -0.005(3) -0.004(3)
C4 0.041(3) 0.030(3) 0.039(4) -0.002(3) -0.007(3) 0.000(3)
C3 0.038(3) 0.044(4) 0.056(4) -0.009(3) -0.012(3) -0.003(3)
C29 0.037(3) 0.040(4) 0.060(5) -0.011(3) 0.005(3) -0.007(3)
C1 0.044(3) 0.054(5) 0.037(4) -0.001(3) 0.004(3) -0.003(3)
C36 0.043(4) 0.052(4) 0.047(4) -0.009(3) -0.003(3) -0.006(3)
C45 0.038(3) 0.058(4) 0.038(4) -0.003(3) 0.006(3) -0.003(3)
C2 0.064(4) 0.057(5) 0.035(4) -0.003(3) -0.010(3) 0.004(4)
C38 0.057(4) 0.041(4) 0.055(5) -0.005(3) 0.019(3) -0.005(3)
C23 0.036(3) 0.056(4) 0.043(4) -0.017(3) 0.005(3) -0.006(3)
C22 0.043(3) 0.038(4) 0.043(4) 0.000(3) 0.008(3) -0.006(3)
C15 0.032(3) 0.050(5) 0.064(5) 0.003(4) -0.003(3) 0.003(3)
C37 0.034(3) 0.069(5) 0.062(5) -0.003(4) 0.013(3) -0.007(3)
C50 0.055(4) 0.047(4) 0.035(4) -0.002(3) 0.000(3) -0.003(3)
C64 0.054(4) 0.042(4) 0.039(4) 0.006(3) -0.005(3) -0.014(3)
C51 0.066(5) 0.047(4) 0.044(4) -0.002(3) 0.006(3) 0.005(4)
C44 0.040(3) 0.071(5) 0.042(4) 0.004(4) 0.003(3) 0.004(3)
C49 0.085(6) 0.045(5) 0.036(4) 0.006(3) -0.005(4) 0.004(4)
C48 0.099(6) 0.040(4) 0.036(4) 0.004(3) 0.021(4) 0.004(4)
C30 0.041(3) 0.043(4) 0.054(4) 0.000(3) 0.006(3) 0.000(3)
C12 0.038(3) 0.059(5) 0.039(4) -0.003(3) -0.003(3) -0.001(3)
C57 0.041(3) 0.054(4) 0.043(4) -0.007(3) -0.003(3) -0.004(3)
C28 0.051(4) 0.088(6) 0.043(4) -0.013(4) -0.006(3) -0.004(4)
C13 0.031(3) 0.045(5) 0.096(7) 0.002(4) -0.004(4) -0.002(3)
C11 0.056(4) 0.066(5) 0.035(4) -0.002(4) 0.008(3) -0.003(4)
C16 0.034(3) 0.045(4) 0.085(6) 0.003(4) 0.009(4) 0.005(3)
C35 0.047(4) 0.063(5) 0.053(5) 0.003(4) 0.005(3) -0.010(3)
C58 0.050(4) 0.062(5) 0.048(4) -0.004(4) -0.004(3) -0.018(3)
C14 0.036(4) 0.052(5) 0.083(6) -0.002(4) 0.020(4) -0.001(3)
C65 0.068(5) 0.049(5) 0.046(4) 0.007(4) 0.015(4) -0.008(4)
C66 0.060(5) 0.078(6) 0.060(5) 0.022(5) 0.004(4) 0.007(4)
C24 0.054(4) 0.070(6) 0.071(6) -0.022(5) -0.004(4) 0.012(4)
C34 0.060(5) 0.080(7) 0.085(7) 0.016(5) 0.010(5) -0.024(5)
C56 0.096(6) 0.050(5) 0.051(5) -0.003(4) -0.004(4) 0.007(4)
C52 0.063(5) 0.067(6) 0.098(7) -0.014(5) 0.002(5) 0.012(4)
C59 0.056(5) 0.082(7) 0.080(6) 0.003(5) 0.015(4) -0.020(4)
C55 0.107(7) 0.049(5) 0.071(6) -0.009(4) 0.012(5) -0.006(5)
C25 0.078(6) 0.088(8) 0.111(8) -0.053(7) 0.004(6) 0.019(5)
C27 0.074(6) 0.129(10) 0.062(6) -0.030(6) -0.009(5) 0.004(6)
C21 0.078(6) 0.044(5) 0.104(7) -0.010(5) 0.021(5) 0.001(4)
C67 0.064(6) 0.106(9) 0.121(10) 0.044(8) 0.020(6) 0.016(6)
C17 0.081(6) 0.058(6) 0.088(7) 0.016(5) 0.004(5) 0.009(5)
C31 0.058(5) 0.082(7) 0.106(8) 0.030(6) 0.014(5) 0.010(5)
C63 0.099(7) 0.077(7) 0.074(6) -0.023(5) -0.006(5) -0.029(6)
C69 0.167(12) 0.054(7) 0.143(12) 0.010(7) 0.088(10) 0.018(7)
C70 0.123(8) 0.063(6) 0.063(6) 0.010(5) 0.040(5) -0.007(6)
C32 0.088(7) 0.091(8) 0.133(10) 0.057(7) 0.017(7) 0.021(6)
C26 0.095(7) 0.114(10) 0.087(8) -0.063(7) -0.008(6) 0.001(7)
C54 0.135(10) 0.061(7) 0.081(7) -0.004(5) 0.028(7) 0.026(7)
C68 0.119(10) 0.103(11) 0.163(14) 0.073(10) 0.060(10) 0.053(8)
C60 0.069(6) 0.146(13) 0.135(11) 0.006(9) 0.029(7) -0.034(7)
C33 0.097(7) 0.078(7) 0.102(8) 0.030(6) 0.026(6) -0.004(6)
C20 0.114(9) 0.064(8) 0.140(12) -0.019(7) 0.026(8) -0.002(6)
C62 0.140(11) 0.077(8) 0.142(12) -0.020(8) -0.016(9) -0.050(8)
C61 0.106(10) 0.151(15) 0.171(16) -0.002(12) -0.004(10) -0.079(10)
C18 0.095(8) 0.083(9) 0.132(11) 0.053(8) 0.018(7) 0.024(6)
C53 0.087(7) 0.075(8) 0.139(10) -0.022(7) -0.002(7) 0.024(6)
C19 0.076(7) 0.058(7) 0.210(17) 0.027(9) 0.037(9) 0.005(5)
N10 0.096(7) 0.126(9) 0.133(9) 0.010(7) 0.003(6) -0.029(6)
C71 0.202(15) 0.185(15) 0.139(12) -0.042(11) 0.020(12) 0.001(13)
N9 0.166(11) 0.227(15) 0.189(13) -0.038(11) 0.010(11) 0.012(11)
C75 0.124(11) 0.220(18) 0.205(17) -0.034(14) -0.023(12) -0.007(12)
C74 0.232(19) 0.185(18) 0.31(2) 0.095(17) -0.080(17) -0.019(15)
C72 0.240(19) 0.23(2) 0.182(16) 0.092(15) 0.054(15) 0.020(15)
C73 0.25(2) 0.26(2) 0.24(2) -0.021(17) -0.021(17) 0.026(18)
O14 0.294(19) 0.30(2) 0.36(2) -0.101(17) 0.086(16) -0.063(16)
C76 0.188(15) 0.201(17) 0.240(18) 0.018(15) 0.012(14) -0.065(13)
O13 0.231(15) 0.33(2) 0.289(18) -0.076(15) -0.075(13) 0.079(14)

loop_
_atom_type_symbol
_atom_type_description
_atom_type_scat_dispersion_real
_atom_type_scat_dispersion_imag
_atom_type_scat_source
C C 0.0033 0.0016 'International Tables Vol C Tables 4.2.6.8 and 6.1.1.4'
H H 0.0000 0.0000 'International Tables Vol C Tables 4.2.6.8 and 6.1.1.4'
Dy Dy -0.1892 4.4098 'International Tables Vol C Tables 4.2.6.8 and 6.1.1.4'
N N 0.0061 0.0033 'International Tables Vol C Tables 4.2.6.8 and 6.1.1.4'
O O 0.0106 0.0060 'International Tables Vol C Tables 4.2.6.8 and 6.1.1.4'

loop_
_geom_angle_atom_site_label_1
_geom_angle_atom_site_label_2
_geom_angle_atom_site_label_3
_geom_angle
_geom_angle_site_symmetry_1
_geom_angle_site_symmetry_3
_geom_angle_publ_flag
O6 Dy1 N2 68.94(17) 7_656 . ?
O6 Dy1 O2 143.36(17) 7_656 . ?
O6 Dy1 O1 146.72(17) 7_656 . ?
O6 Dy1 N1 81.47(17) 7_656 . ?
O3 Dy1 O6 81.27(17) . 7_656 ?
O3 Dy1 O4 127.08(16) . 7_656 ?
O3 Dy1 N2 79.24(16) . . ?
O3 Dy1 O2 84.56(18) . . ?
O3 Dy1 O1 131.70(17) . . ?
O3 Dy1 N1 142.23(17) . . ?
O3 Dy1 O5 75.68(19) . . ?
O4 Dy1 O6 77.65(17) 7_656 7_656 ?
O4 Dy1 N2 133.51(16) 7_656 . ?
O4 Dy1 O2 136.11(18) 7_656 . ?
O4 Dy1 O1 83.02(18) 7_656 . ?
O4 Dy1 N1 80.98(15) 7_656 . ?
O2 Dy1 N2 75.31(17) . . ?
O2 Dy1 O1 53.91(18) . . ?
O2 Dy1 N1 89.69(17) . . ?
O1 Dy1 N2 108.10(17) . . ?
O1 Dy1 N1 68.84(17) . . ?
N1 Dy1 N2 63.23(16) . . ?
O5 Dy1 O6 126.11(18) . 7_656 ?
O5 Dy1 O4 78.83(18) . 7_656 ?
O5 Dy1 N2 147.43(18) . . ?
O5 Dy1 O2 81.90(18) . . ?
O5 Dy1 O1 75.08(18) . . ?
O5 Dy1 N1 140.35(19) . . ?
O9 Dy2 N6 75.19(16) . . ?
O9 Dy2 O10 132.12(17) . 5_656 ?
O9 Dy2 O7 130.87(18) . . ?
O9 Dy2 O12 88.39(19) . 5_656 ?
O9 Dy2 O8 88.33(18) . . ?
O9 Dy2 N5 138.34(16) . . ?
O9 Dy2 O11 72.07(17) . . ?
O10 Dy2 N6 134.17(16) 5_656 . ?
O10 Dy2 O7 77.30(17) 5_656 . ?
O10 Dy2 O12 77.12(18) 5_656 5_656 ?
O10 Dy2 O8 130.85(16) 5_656 . ?
O10 Dy2 N5 82.59(16) 5_656 . ?
O7 Dy2 N6 114.59(16) . . ?
O7 Dy2 N5 70.51(17) . . ?
O12 Dy2 N6 66.54(16) 5_656 . ?
O12 Dy2 O7 140.57(17) 5_656 . ?
O12 Dy2 O8 140.04(16) 5_656 . ?
O12 Dy2 N5 76.85(18) 5_656 . ?
O8 Dy2 N6 74.14(15) . . ?
O8 Dy2 O7 53.60(16) . . ?
O8 Dy2 N5 79.51(17) . . ?
N5 Dy2 N6 63.17(15) . . ?
O11 Dy2 N6 143.74(17) . . ?
O11 Dy2 O10 80.79(18) . 5_656 ?
O11 Dy2 O7 77.38(18) . . ?
O11 Dy2 O12 126.8(2) . 5_656 ?
O11 Dy2 O8 89.64(19) . . ?
O11 Dy2 N5 146.35(18) . . ?
C29 O6 Dy1 122.7(4) . 7_656 ?
C22 O3 Dy1 153.7(4) . . ?
C41 N6 Dy2 120.0(4) . . ?
C45 N6 Dy2 122.6(4) . . ?
C45 N6 C41 117.3(5) . . ?
C22 O4 Dy1 129.3(4) . 7_656 ?
C57 O9 Dy2 140.0(4) . . ?
C57 O10 Dy2 134.5(4) . 5_656 ?
C50 O7 Dy2 93.0(4) . . ?
C64 O12 Dy2 109.8(4) . 5_656 ?
C50 O8 Dy2 93.0(4) . . ?
C9 N2 Dy1 119.5(4) . . ?
C12 N2 Dy1 123.2(4) . . ?
C12 N2 C9 117.3(5) . . ?
C15 O2 Dy1 93.2(4) . . ?
C15 O1 Dy1 91.0(4) . . ?
C5 N1 Dy1 122.5(4) . . ?
C1 N1 Dy1 119.8(4) . . ?
C1 N1 C5 117.4(5) . . ?
C29 O5 Dy1 163.9(5) . . ?
C49 N8 C47 115.6(6) . . ?
C48 N7 C46 114.2(6) . . ?
C40 N5 Dy2 121.7(4) . . ?
C36 N5 Dy2 120.0(4) . . ?
C36 N5 C40 118.2(5) . . ?
N6 C41 C42 122.1(5) . . ?
N6 C41 C40 116.6(5) . . ?
C42 C41 C40 121.3(5) . . ?
C64 O11 Dy2 178.9(5) . . ?
C41 C42 C47 118.4(5) . . ?
C43 C42 C41 119.1(6) . . ?
C43 C42 C47 122.6(6) . . ?
N2 C9 C5 117.5(5) . . ?
N2 C9 C8 122.3(5) . . ?
C8 C9 C5 120.2(5) . . ?
N1 C5 C9 117.2(5) . . ?
N1 C5 C4 123.0(5) . . ?
C4 C5 C9 119.9(5) . . ?
C13 N3 C6 116.1(6) . . ?
N5 C40 C41 118.6(5) . . ?
N5 C40 C39 121.7(5) . . ?
C39 C40 C41 119.7(6) . . ?
N4 C7 C8 117.7(6) . . ?
N4 C7 C6 121.4(5) . . ?
C6 C7 C8 120.8(6) . . ?
C14 N4 C7 115.6(6) . . ?
N8 C47 C42 117.6(6) . . ?
N8 C47 C46 121.7(6) . . ?
C46 C47 C42 120.8(6) . . ?
C9 C8 C7 119.1(6) . . ?
C10 C8 C9 118.6(6) . . ?
C10 C8 C7 122.2(6) . . ?
N3 C6 C7 121.5(6) . . ?
N3 C6 C4 119.0(6) . . ?
C7 C6 C4 119.6(5) . . ?
N7 C46 C47 121.8(6) . . ?
N7 C46 C39 117.4(6) . . ?
C47 C46 C39 120.8(5) . . ?
C40 C39 C46 118.9(5) . . ?
C38 C39 C40 117.6(6) . . ?
C38 C39 C46 123.5(6) . . ?
C8 C10 H10 120.9 . . ?
C11 C10 C8 118.1(6) . . ?
C11 C10 H10 120.9 . . ?
C42 C43 H43 120.5 . . ?
C44 C43 C42 119.1(6) . . ?
C44 C43 H43 120.5 . . ?
C5 C4 C6 120.3(6) . . ?
C3 C4 C5 117.8(6) . . ?
C3 C4 C6 121.9(5) . . ?
C4 C3 H3 120.2 . . ?
C2 C3 C4 119.7(6) . . ?
C2 C3 H3 120.2 . . ?
O6 C29 O5 123.2(7) . . ?
O6 C29 C30 119.1(6) . . ?
O5 C29 C30 117.7(6) . . ?
N1 C1 H1 118.6 . . ?
N1 C1 C2 122.8(6) . . ?
C2 C1 H1 118.6 . . ?
N5 C36 H36 118.5 . . ?
N5 C36 C37 123.1(6) . . ?
C37 C36 H36 118.5 . . ?
N6 C45 H45 118.2 . . ?
N6 C45 C44 123.6(6) . . ?
C44 C45 H45 118.2 . . ?
C3 C2 C1 119.3(6) . . ?
C3 C2 H2 120.4 . . ?
C1 C2 H2 120.4 . . ?
C39 C38 H38 119.7 . . ?
C37 C38 C39 120.6(6) . . ?
C37 C38 H38 119.7 . . ?
C28 C23 C22 121.4(7) . . ?
C28 C23 C24 119.5(7) . . ?
C24 C23 C22 119.2(6) . . ?
O3 C22 O4 123.6(6) . . ?
O3 C22 C23 118.6(6) . . ?
O4 C22 C23 117.8(6) . . ?
O2 C15 C16 118.7(7) . . ?
O1 C15 O2 120.9(7) . . ?
O1 C15 C16 120.2(7) . . ?
C36 C37 H37 120.6 . . ?
C38 C37 C36 118.8(6) . . ?
C38 C37 H37 120.6 . . ?
O7 C50 O8 120.3(7) . . ?
O7 C50 C51 119.9(6) . . ?
O8 C50 C51 119.8(6) . . ?
O12 C64 O11 122.3(7) . . ?
O12 C64 C65 118.7(6) . . ?
O11 C64 C65 118.9(7) . . ?
C56 C51 C50 121.7(7) . . ?
C56 C51 C52 118.5(8) . . ?
C52 C51 C50 119.7(7) . . ?
C43 C44 C45 118.8(6) . . ?
C43 C44 H44 120.6 . . ?
C45 C44 H44 120.6 . . ?
N8 C49 H49 118.4 . . ?
N8 C49 C48 123.3(7) . . ?
C48 C49 H49 118.4 . . ?
N7 C48 C49 123.4(7) . . ?
N7 C48 H48 118.3 . . ?
C49 C48 H48 118.3 . . ?
C35 C30 C29 120.4(6) . . ?
C35 C30 C31 118.5(7) . . ?
C31 C30 C29 121.0(6) . . ?
N2 C12 H12 118.5 . . ?
N2 C12 C11 123.0(6) . . ?
C11 C12 H12 118.5 . . ?
O9 C57 O10 125.9(6) . . ?
O9 C57 C58 116.9(6) . . ?
O10 C57 C58 117.2(6) . . ?
C23 C28 H28 119.9 . . ?
C23 C28 C27 120.2(9) . . ?
C27 C28 H28 119.9 . . ?
N3 C13 H13 118.4 . . ?
N3 C13 C14 123.1(6) . . ?
C14 C13 H13 118.4 . . ?
C10 C11 C12 120.6(6) . . ?
C10 C11 H11 119.7 . . ?
C12 C11 H11 119.7 . . ?
C21 C16 C15 120.8(8) . . ?
C17 C16 C15 119.6(8) . . ?
C17 C16 C21 119.6(8) . . ?
C30 C35 H35 120.1 . . ?
C30 C35 C34 119.8(7) . . ?
C34 C35 H35 120.1 . . ?
C59 C58 C57 121.3(7) . . ?
C59 C58 C63 118.4(8) . . ?
C63 C58 C57 120.3(7) . . ?
N4 C14 C13 122.2(7) . . ?
N4 C14 H14 118.9 . . ?
C13 C14 H14 118.9 . . ?
C66 C65 C64 118.6(7) . . ?
C66 C65 C70 120.9(8) . . ?
C70 C65 C64 120.5(8) . . ?
C65 C66 H66 120.5 . . ?
C67 C66 C65 119.0(10) . . ?
C67 C66 H66 120.5 . . ?
C23 C24 H24 120.1 . . ?
C25 C24 C23 119.9(8) . . ?
C25 C24 H24 120.1 . . ?
C35 C34 H34 119.6 . . ?
C33 C34 C35 120.7(8) . . ?
C33 C34 H34 119.6 . . ?
C51 C56 H56 119.8 . . ?
C51 C56 C55 120.4(8) . . ?
C55 C56 H56 119.8 . . ?
C51 C52 H52 119.3 . . ?
C53 C52 C51 121.3(9) . . ?
C53 C52 H52 119.3 . . ?
C58 C59 H59 118.9 . . ?
C58 C59 C60 122.1(10) . . ?
C60 C59 H59 118.9 . . ?
C56 C55 H55 120.1 . . ?
C54 C55 C56 119.7(9) . . ?
C54 C55 H55 120.1 . . ?
C24 C25 H25 120.1 . . ?
C26 C25 C24 119.9(9) . . ?
C26 C25 H25 120.1 . . ?
C28 C27 H27 120.2 . . ?
C26 C27 C28 119.5(9) . . ?
C26 C27 H27 120.2 . . ?
C16 C21 H21 119.9 . . ?
C16 C21 C20 120.3(10) . . ?
C20 C21 H21 119.9 . . ?
C66 C67 H67 119.2 . . ?
C68 C67 C66 121.7(12) . . ?
C68 C67 H67 119.2 . . ?
C16 C17 H17 119.6 . . ?
C16 C17 C18 120.7(10) . . ?
C18 C17 H17 119.6 . . ?
C30 C31 H31 119.7 . . ?
C32 C31 C30 120.5(8) . . ?
C32 C31 H31 119.7 . . ?
C58 C63 H63 119.8 . . ?
C62 C63 C58 120.4(10) . . ?
C62 C63 H63 119.8 . . ?
C70 C69 H69 119.5 . . ?
C68 C69 H69 119.5 . . ?
C68 C69 C70 120.9(12) . . ?
C65 C70 C69 117.5(11) . . ?
C65 C70 H70 121.2 . . ?
C69 C70 H70 121.2 . . ?
C31 C32 H32 119.7 . . ?
C33 C32 C31 120.6(9) . . ?
C33 C32 H32 119.7 . . ?
C25 C26 C27 121.0(9) . . ?
C25 C26 H26 119.5 . . ?
C27 C26 H26 119.5 . . ?
C55 C54 H54 119.5 . . ?
C55 C54 C53 120.9(10) . . ?
C53 C54 H54 119.5 . . ?
C67 C68 C69 119.7(12) . . ?
C67 C68 H68 120.1 . . ?
C69 C68 H68 120.1 . . ?
C59 C60 H60 121.2 . . ?
C61 C60 C59 117.6(12) . . ?
C61 C60 H60 121.2 . . ?
C34 C33 C32 119.7(9) . . ?
C34 C33 H33 120.1 . . ?
C32 C33 H33 120.1 . . ?
C21 C20 H20 120.0 . . ?
C19 C20 C21 120.0(12) . . ?
C19 C20 H20 120.0 . . ?
C63 C62 H62 120.5 . . ?
C61 C62 C63 119.0(12) . . ?
C61 C62 H62 120.5 . . ?
C60 C61 C62 122.5(12) . . ?
C60 C61 H61 118.8 . . ?
C62 C61 H61 118.8 . . ?
C17 C18 H18 120.4 . . ?
C17 C18 C19 119.3(12) . . ?
C19 C18 H18 120.4 . . ?
C52 C53 H53 120.5 . . ?
C54 C53 C52 118.9(10) . . ?
C54 C53 H53 120.5 . . ?
C20 C19 C18 120.0(11) . . ?
C20 C19 H19 120.0 . . ?
C18 C19 H19 120.0 . . ?
C74 N10 C75 118.0(14) . . ?
C76 N10 C75 111.2(16) . . ?
C76 N10 C74 130.5(18) . . ?
N9 C71 H71 120.9 . . ?
O13 C71 H71 120.9 . . ?
O13 C71 N9 118(2) . . ?
C71 N9 C73 115(2) . . ?
C72 N9 C71 128.3(19) . . ?
C72 N9 C73 117.1(16) . . ?
N10 C75 H75A 109.5 . . ?
N10 C75 H75B 109.5 . . ?
N10 C75 H75C 109.5 . . ?
H75A C75 H75B 109.5 . . ?
H75A C75 H75C 109.5 . . ?
H75B C75 H75C 109.5 . . ?
N10 C74 H74A 109.5 . . ?
N10 C74 H74B 109.5 . . ?
N10 C74 H74C 109.5 . . ?
H74A C74 H74B 109.5 . . ?
H74A C74 H74C 109.5 . . ?
H74B C74 H74C 109.5 . . ?
N9 C72 H72A 109.5 . . ?
N9 C72 H72B 109.5 . . ?
N9 C72 H72C 109.5 . . ?
H72A C72 H72B 109.5 . . ?
H72A C72 H72C 109.5 . . ?
H72B C72 H72C 109.5 . . ?
N9 C73 H73A 109.5 . . ?
N9 C73 H73B 109.5 . . ?
N9 C73 H73C 109.5 . . ?
H73A C73 H73B 109.5 . . ?
H73A C73 H73C 109.5 . . ?
H73B C73 H73C 109.5 . . ?
N10 C76 H76 127.4 . . ?
O14 C76 N10 105(2) . . ?
O14 C76 H76 127.4 . . ?

loop_
_geom_bond_atom_site_label_1
_geom_bond_atom_site_label_2
_geom_bond_distance
_geom_bond_site_symmetry_2
_geom_bond_publ_flag
Dy1 O6 2.353(5) 7_656 ?
Dy1 O3 2.286(4) . ?
Dy1 O4 2.338(4) 7_656 ?
Dy1 N2 2.608(5) . ?
Dy1 O2 2.399(5) . ?
Dy1 O1 2.457(5) . ?
Dy1 N1 2.538(5) . ?
Dy1 O5 2.291(5) . ?
Dy2 N6 2.615(5) . ?
Dy2 O9 2.303(5) . ?
Dy2 O10 2.335(4) 5_656 ?
Dy2 O7 2.435(5) . ?
Dy2 O12 2.380(5) 5_656 ?
Dy2 O8 2.421(5) . ?
Dy2 N5 2.546(5) . ?
Dy2 O11 2.313(5) . ?
O6 C29 1.252(8) . ?
O3 C22 1.246(7) . ?
N6 C41 1.356(7) . ?
N6 C45 1.347(7) . ?
O4 C22 1.267(7) . ?
O9 C57 1.258(8) . ?
O10 C57 1.259(8) . ?
O7 C50 1.250(8) . ?
O12 C64 1.253(8) . ?
O8 C50 1.274(8) . ?
N2 C9 1.359(7) . ?
N2 C12 1.334(8) . ?
O2 C15 1.275(9) . ?
O1 C15 1.256(9) . ?
N1 C5 1.348(7) . ?
N1 C1 1.339(8) . ?
O5 C29 1.260(7) . ?
N8 C47 1.354(8) . ?
N8 C49 1.306(9) . ?
N7 C46 1.369(8) . ?
N7 C48 1.329(9) . ?
N5 C40 1.348(8) . ?
N5 C36 1.335(8) . ?
C41 C42 1.408(8) . ?
C41 C40 1.452(8) . ?
O11 C64 1.262(8) . ?
C42 C47 1.456(8) . ?
C42 C43 1.384(9) . ?
C9 C5 1.456(8) . ?
C9 C8 1.406(8) . ?
C5 C4 1.405(8) . ?
N3 C6 1.345(8) . ?
N3 C13 1.319(9) . ?
C40 C39 1.410(8) . ?
C7 N4 1.367(8) . ?
C7 C8 1.454(8) . ?
C7 C6 1.406(9) . ?
N4 C14 1.325(9) . ?
C47 C46 1.392(9) . ?
C8 C10 1.400(9) . ?
C6 C4 1.444(8) . ?
C46 C39 1.459(9) . ?
C39 C38 1.387(9) . ?
C10 H10 0.9300 . ?
C10 C11 1.356(9) . ?
C43 H43 0.9300 . ?
C43 C44 1.381(9) . ?
C4 C3 1.390(9) . ?
C3 H3 0.9300 . ?
C3 C2 1.358(9) . ?
C29 C30 1.486(10) . ?
C1 H1 0.9300 . ?
C1 C2 1.397(9) . ?
C36 H36 0.9300 . ?
C36 C37 1.383(9) . ?
C45 H45 0.9300 . ?
C45 C44 1.390(9) . ?
C2 H2 0.9300 . ?
C38 H38 0.9300 . ?
C38 C37 1.347(10) . ?
C23 C22 1.484(9) . ?
C23 C28 1.365(10) . ?
C23 C24 1.392(10) . ?
C15 C16 1.507(10) . ?
C37 H37 0.9300 . ?
C50 C51 1.486(10) . ?
C64 C65 1.497(10) . ?
C51 C56 1.367(11) . ?
C51 C52 1.394(11) . ?
C44 H44 0.9300 . ?
C49 H49 0.9300 . ?
C49 C48 1.376(11) . ?
C48 H48 0.9300 . ?
C30 C35 1.377(9) . ?
C30 C31 1.388(10) . ?
C12 H12 0.9300 . ?
C12 C11 1.388(9) . ?
C57 C58 1.493(9) . ?
C28 H28 0.9300 . ?
C28 C27 1.393(12) . ?
C13 H13 0.9300 . ?
C13 C14 1.393(11) . ?
C11 H11 0.9300 . ?
C16 C21 1.372(11) . ?
C16 C17 1.369(12) . ?
C35 H35 0.9300 . ?
C35 C34 1.397(11) . ?
C58 C59 1.375(11) . ?
C58 C63 1.383(11) . ?
C14 H14 0.9300 . ?
C65 C66 1.392(11) . ?
C65 C70 1.394(12) . ?
C66 H66 0.9300 . ?
C66 C67 1.371(13) . ?
C24 H24 0.9300 . ?
C24 C25 1.381(11) . ?
C34 H34 0.9300 . ?
C34 C33 1.357(13) . ?
C56 H56 0.9300 . ?
C56 C55 1.407(12) . ?
C52 H52 0.9300 . ?
C52 C53 1.379(13) . ?
C59 H59 0.9300 . ?
C59 C60 1.386(13) . ?
C55 H55 0.9300 . ?
C55 C54 1.358(14) . ?
C25 H25 0.9300 . ?
C25 C26 1.360(14) . ?
C27 H27 0.9300 . ?
C27 C26 1.364(14) . ?
C21 H21 0.9300 . ?
C21 C20 1.378(14) . ?
C67 H67 0.9300 . ?
C67 C68 1.351(18) . ?
C17 H17 0.9300 . ?
C17 C18 1.377(13) . ?
C31 H31 0.9300 . ?
C31 C32 1.377(13) . ?
C63 H63 0.9300 . ?
C63 C62 1.380(14) . ?
C69 H69 0.9300 . ?
C69 C70 1.400(14) . ?
C69 C68 1.383(18) . ?
C70 H70 0.9300 . ?
C32 H32 0.9300 . ?
C32 C33 1.360(13) . ?
C26 H26 0.9300 . ?
C54 H54 0.9300 . ?
C54 C53 1.378(14) . ?
C68 H68 0.9300 . ?
C60 H60 0.9300 . ?
C60 C61 1.355(18) . ?
C33 H33 0.9300 . ?
C20 H20 0.9300 . ?
C20 C19 1.368(17) . ?
C62 H62 0.9300 . ?
C62 C61 1.372(18) . ?
C61 H61 0.9300 . ?
C18 H18 0.9300 . ?
C18 C19 1.386(17) . ?
C53 H53 0.9300 . ?
C19 H19 0.9300 . ?
N10 C75 1.446(17) . ?
N10 C74 1.392(18) . ?
N10 C76 1.34(2) . ?
C71 H71 0.9300 . ?
C71 N9 1.44(2) . ?
C71 O13 1.167(15) . ?
N9 C72 1.42(2) . ?
N9 C73 1.57(2) . ?
C75 H75A 0.9600 . ?
C75 H75B 0.9600 . ?
C75 H75C 0.9600 . ?
C74 H74A 0.9600 . ?
C74 H74B 0.9600 . ?
C74 H74C 0.9600 . ?
C72 H72A 0.9600 . ?
C72 H72B 0.9600 . ?
C72 H72C 0.9600 . ?
C73 H73A 0.9600 . ?
C73 H73B 0.9600 . ?
C73 H73C 0.9600 . ?
O14 C76 1.289(16) . ?
C76 H76 0.9300 . ?

loop_
_geom_torsion_atom_site_label_1
_geom_torsion_atom_site_label_2
_geom_torsion_atom_site_label_3
_geom_torsion_atom_site_label_4
_geom_torsion
_geom_torsion_site_symmetry_1
_geom_torsion_site_symmetry_2
_geom_torsion_site_symmetry_3
_geom_torsion_site_symmetry_4
_geom_torsion_publ_flag
Dy1 O6 C29 O5 24.6(10) 7_656 . . . ?
Dy1 O6 C29 C30 -155.3(5) 7_656 . . . ?
Dy1 O3 C22 O4 -44.2(14) . . . . ?
Dy1 O3 C22 C23 133.7(9) . . . . ?
Dy1 O4 C22 O3 13.0(10) 7_656 . . . ?
Dy1 O4 C22 C23 -164.9(5) 7_656 . . . ?
Dy1 N2 C9 C5 1.3(7) . . . . ?
Dy1 N2 C9 C8 179.9(4) . . . . ?
Dy1 N2 C12 C11 179.6(5) . . . . ?
Dy1 O2 C15 O1 10.3(6) . . . . ?
Dy1 O2 C15 C16 -165.7(5) . . . . ?
Dy1 O1 C15 O2 -10.1(6) . . . . ?
Dy1 O1 C15 C16 165.9(5) . . . . ?
Dy1 N1 C5 C9 -3.8(7) . . . . ?
Dy1 N1 C5 C4 176.2(4) . . . . ?
Dy1 N1 C1 C2 -175.1(5) . . . . ?
Dy1 O5 C29 O6 -15(2) . . . . ?
Dy1 O5 C29 C30 165.1(15) . . . . ?
Dy2 N6 C41 C42 178.9(4) . . . . ?
Dy2 N6 C41 C40 -1.9(7) . . . . ?
Dy2 N6 C45 C44 -178.3(5) . . . . ?
Dy2 O9 C57 O10 -40.7(12) . . . . ?
Dy2 O9 C57 C58 138.2(6) . . . . ?
Dy2 O10 C57 O9 19.2(12) 5_656 . . . ?
Dy2 O10 C57 C58 -159.8(5) 5_656 . . . ?
Dy2 O7 C50 O8 -2.7(7) . . . . ?
Dy2 O7 C50 C51 176.3(6) . . . . ?
Dy2 O12 C64 O11 8.1(8) 5_656 . . . ?
Dy2 O12 C64 C65 -168.2(5) 5_656 . . . ?
Dy2 O8 C50 O7 2.7(7) . . . . ?
Dy2 O8 C50 C51 -176.3(6) . . . . ?
Dy2 N5 C40 C41 -1.0(7) . . . . ?
Dy2 N5 C40 C39 177.9(4) . . . . ?
Dy2 N5 C36 C37 -177.2(6) . . . . ?
O6 C29 C30 C35 1.3(10) . . . . ?
O6 C29 C30 C31 179.9(8) . . . . ?
N6 C41 C42 C47 177.5(5) . . . . ?
N6 C41 C42 C43 -1.5(9) . . . . ?
N6 C41 C40 N5 1.8(8) . . . . ?
N6 C41 C40 C39 -177.1(5) . . . . ?
N6 C45 C44 C43 0.5(11) . . . . ?
O9 C57 C58 C59 158.9(7) . . . . ?
O9 C57 C58 C63 -20.2(11) . . . . ?
O10 C57 C58 C59 -22.1(11) . . . . ?
O10 C57 C58 C63 158.9(8) . . . . ?
O7 C50 C51 C56 -179.7(7) . . . . ?
O7 C50 C51 C52 -2.9(11) . . . . ?
O12 C64 C65 C66 23.0(10) . . . . ?
O12 C64 C65 C70 -157.0(7) . . . . ?
O8 C50 C51 C56 -0.8(11) . . . . ?
O8 C50 C51 C52 176.0(7) . . . . ?
N2 C9 C5 N1 1.5(8) . . . . ?
N2 C9 C5 C4 -178.5(5) . . . . ?
N2 C9 C8 C7 177.7(6) . . . . ?
N2 C9 C8 C10 1.2(9) . . . . ?
N2 C12 C11 C10 -0.2(12) . . . . ?
O2 C15 C16 C21 8.1(10) . . . . ?
O2 C15 C16 C17 -174.2(7) . . . . ?
O1 C15 C16 C21 -168.0(7) . . . . ?
O1 C15 C16 C17 9.7(10) . . . . ?
N1 C5 C4 C6 179.6(5) . . . . ?
N1 C5 C4 C3 -1.5(9) . . . . ?
N1 C1 C2 C3 -1.0(11) . . . . ?
O5 C29 C30 C35 -178.6(7) . . . . ?
O5 C29 C30 C31 0.0(11) . . . . ?
N8 C47 C46 N7 -1.2(9) . . . . ?
N8 C47 C46 C39 178.7(6) . . . . ?
N8 C49 C48 N7 -0.2(12) . . . . ?
N7 C46 C39 C40 -179.0(6) . . . . ?
N7 C46 C39 C38 0.8(9) . . . . ?
N5 C40 C39 C46 179.3(6) . . . . ?
N5 C40 C39 C38 -0.5(9) . . . . ?
N5 C36 C37 C38 -0.9(12) . . . . ?
C41 N6 C45 C44 -2.8(10) . . . . ?
C41 C42 C47 N8 -178.4(5) . . . . ?
C41 C42 C47 C46 0.9(9) . . . . ?
C41 C42 C43 C44 -0.9(10) . . . . ?
C41 C40 C39 C46 -1.8(9) . . . . ?
C41 C40 C39 C38 178.4(6) . . . . ?
O11 C64 C65 C66 -153.4(7) . . . . ?
O11 C64 C65 C70 26.6(10) . . . . ?
C42 C41 C40 N5 -178.9(6) . . . . ?
C42 C41 C40 C39 2.2(9) . . . . ?
C42 C47 C46 N7 179.5(6) . . . . ?
C42 C47 C46 C39 -0.6(9) . . . . ?
C42 C43 C44 C45 1.4(11) . . . . ?
C9 N2 C12 C11 -0.6(10) . . . . ?
C9 C5 C4 C6 -0.4(9) . . . . ?
C9 C5 C4 C3 178.5(6) . . . . ?
C9 C8 C10 C11 -1.9(10) . . . . ?
C5 N1 C1 C2 -0.2(10) . . . . ?
C5 C9 C8 C7 -3.8(9) . . . . ?
C5 C9 C8 C10 179.7(6) . . . . ?
C5 C4 C3 C2 0.2(9) . . . . ?
N3 C6 C4 C5 179.3(6) . . . . ?
N3 C6 C4 C3 0.4(9) . . . . ?
N3 C13 C14 N4 -0.2(12) . . . . ?
C40 N5 C36 C37 0.3(10) . . . . ?
C40 C41 C42 C47 -1.7(9) . . . . ?
C40 C41 C42 C43 179.3(6) . . . . ?
C40 C39 C38 C37 -0.1(10) . . . . ?
C7 N4 C14 C13 0.1(10) . . . . ?
C7 C8 C10 C11 -178.3(7) . . . . ?
C7 C6 C4 C5 -1.1(9) . . . . ?
C7 C6 C4 C3 180.0(6) . . . . ?
N4 C7 C8 C9 -179.3(5) . . . . ?
N4 C7 C8 C10 -2.9(9) . . . . ?
N4 C7 C6 N3 1.4(9) . . . . ?
N4 C7 C6 C4 -178.2(6) . . . . ?
C47 N8 C49 C48 -0.7(10) . . . . ?
C47 C42 C43 C44 -179.9(6) . . . . ?
C47 C46 C39 C40 1.0(9) . . . . ?
C47 C46 C39 C38 -179.1(6) . . . . ?
C8 C9 C5 N1 -177.1(5) . . . . ?
C8 C9 C5 C4 2.9(8) . . . . ?
C8 C7 N4 C14 -179.2(6) . . . . ?
C8 C7 C6 N3 179.8(6) . . . . ?
C8 C7 C6 C4 0.2(9) . . . . ?
C8 C10 C11 C12 1.5(11) . . . . ?
C6 N3 C13 C14 0.7(10) . . . . ?
C6 C7 N4 C14 -0.7(9) . . . . ?
C6 C7 C8 C9 2.2(9) . . . . ?
C6 C7 C8 C10 178.6(6) . . . . ?
C6 C4 C3 C2 179.1(6) . . . . ?
C46 N7 C48 C49 0.4(10) . . . . ?
C46 C39 C38 C37 -179.9(7) . . . . ?
C39 C38 C37 C36 0.8(11) . . . . ?
C43 C42 C47 N8 0.6(9) . . . . ?
C43 C42 C47 C46 179.9(6) . . . . ?
C4 C3 C2 C1 1.0(11) . . . . ?
C29 C30 C35 C34 -179.7(7) . . . . ?
C29 C30 C31 C32 -179.3(10) . . . . ?
C1 N1 C5 C9 -178.6(6) . . . . ?
C1 N1 C5 C4 1.4(9) . . . . ?
C36 N5 C40 C41 -178.5(6) . . . . ?
C36 N5 C40 C39 0.4(9) . . . . ?
C45 N6 C41 C42 3.3(9) . . . . ?
C45 N6 C41 C40 -177.5(6) . . . . ?
C23 C28 C27 C26 -0.5(15) . . . . ?
C23 C24 C25 C26 1.4(16) . . . . ?
C22 C23 C28 C27 -179.7(8) . . . . ?
C22 C23 C24 C25 179.3(8) . . . . ?
C15 C16 C21 C20 176.2(8) . . . . ?
C15 C16 C17 C18 -176.7(8) . . . . ?
C50 C51 C56 C55 174.9(7) . . . . ?
C50 C51 C52 C53 -173.0(9) . . . . ?
C64 C65 C66 C67 175.6(7) . . . . ?
C64 C65 C70 C69 -176.1(8) . . . . ?
C51 C56 C55 C54 0.6(14) . . . . ?
C51 C52 C53 C54 -4.5(17) . . . . ?
C49 N8 C47 C42 -179.3(6) . . . . ?
C49 N8 C47 C46 1.4(9) . . . . ?
C48 N7 C46 C47 0.3(9) . . . . ?
C48 N7 C46 C39 -179.7(6) . . . . ?
C30 C35 C34 C33 -1.4(14) . . . . ?
C30 C31 C32 C33 -0.5(19) . . . . ?
C12 N2 C9 C5 -178.5(6) . . . . ?
C12 N2 C9 C8 0.1(9) . . . . ?
C57 C58 C59 C60 -177.8(9) . . . . ?
C57 C58 C63 C62 179.1(10) . . . . ?
C28 C23 C22 O3 156.5(7) . . . . ?
C28 C23 C22 O4 -25.5(10) . . . . ?
C28 C23 C24 C25 -0.4(13) . . . . ?
C28 C27 C26 C25 1.6(18) . . . . ?
C13 N3 C6 C7 -1.3(9) . . . . ?
C13 N3 C6 C4 178.3(6) . . . . ?
C16 C21 C20 C19 0.2(16) . . . . ?
C16 C17 C18 C19 0.6(15) . . . . ?
C35 C30 C31 C32 -0.7(15) . . . . ?
C35 C34 C33 C32 0.2(17) . . . . ?
C58 C59 C60 C61 -1.6(19) . . . . ?
C58 C63 C62 C61 -1(2) . . . . ?
C65 C66 C67 C68 0.9(15) . . . . ?
C66 C65 C70 C69 3.9(13) . . . . ?
C66 C67 C68 C69 2.9(18) . . . . ?
C24 C23 C22 O3 -23.1(10) . . . . ?
C24 C23 C22 O4 154.8(7) . . . . ?
C24 C23 C28 C27 -0.1(12) . . . . ?
C24 C25 C26 C27 -2.1(18) . . . . ?
C56 C51 C52 C53 3.9(14) . . . . ?
C56 C55 C54 C53 -1.2(16) . . . . ?
C52 C51 C56 C55 -1.9(12) . . . . ?
C59 C58 C63 C62 0.0(15) . . . . ?
C59 C60 C61 C62 1(2) . . . . ?
C55 C54 C53 C52 3.2(17) . . . . ?
C21 C16 C17 C18 1.0(13) . . . . ?
C21 C20 C19 C18 1.4(17) . . . . ?
C17 C16 C21 C20 -1.5(13) . . . . ?
C17 C18 C19 C20 -1.8(17) . . . . ?
C31 C30 C35 C34 1.6(12) . . . . ?
C31 C32 C33 C34 0.7(19) . . . . ?
C63 C58 C59 C60 1.3(14) . . . . ?
C63 C62 C61 C60 0(2) . . . . ?
C70 C65 C66 C67 -4.3(12) . . . . ?
C70 C69 C68 C67 -3.4(19) . . . . ?
C68 C69 C70 C65 0.0(16) . . . . ?
C75 N10 C76 O14 176.3(17) . . . . ?
C74 N10 C76 O14 3(3) . . . . ?
O13 C71 N9 C72 -2(3) . . . . ?
O13 C71 N9 C73 178(2) . . . . ?
